data_2100845
loop_
_publ_author_name
'Ianelli, S.'
'Nardelli, M.'
'Belletti, D.'
'Jamart-Gr\'egoire, B.'
'Mouaddib, A.'
'Caub\`ere, P.'

_publ_section_title
;
 Synthesis and structure of new bronchospasmolytic agents. II
;
_journal_issue 5
_journal_name_full 'Acta Crystallographica Section B'
_journal_page_first 687
_journal_page_last 695
_journal_paper_doi 10.1107/S0108768192002647
_journal_volume 48
_journal_year 1992
_chemical_formula_moiety 'C17 H23 N O2'
_chemical_formula_sum 'C17 H23 N O2'
_chemical_formula_weight 273.4
_chemical_name_systematic
;
   1-hydroxy-8-morpholino-tricyclo[6.5.0.02,7]trideca-2,4,6-triene
                                        (compound 2)
;
_space_group_IT_number 14
_space_group_name_Hall '-P 2yn'
_space_group_name_H-M_alt 'P 1 21/n 1'
_symmetry_cell_setting monoclinic
_symmetry_space_group_name_H-M 'P 1 21/n 1'
_cell_angle_alpha 90
_cell_angle_beta 90.01(4)
_cell_angle_gamma 90
_cell_formula_units_Z 4
_cell_length_a 6.740(5)
_cell_length_b 12.26(3)
_cell_length_c 18.524(6)
_cell_measurement_reflns_used 20
_cell_measurement_temperature 293
_cell_measurement_theta_max 18
_cell_measurement_theta_min 15
_cell_volume 1531(4)
_computing_cell_refinement 'LQPARM (Nardelli & Mangia)'
_computing_data_collection 'CAD4 (Enraf-Nonius'
_computing_data_reduction 'DIFAU (Ugozzoli et al.)'
_computing_molecular_graphics 'ORTEP (Johnson)'
_computing_structure_refinement 'SHELX76 (Sheldrick)'
_computing_structure_solution 'SHELX86 (Sheldrick)'
_diffrn_ambient_temperature 293
_diffrn_measurement_device CAD4
_diffrn_measurement_method 'theta-2theta scan'
_diffrn_radiation_monochromator graphite
_diffrn_radiation_source 'standard Molybdenum anode'
_diffrn_radiation_type 'Xray MoKalpha mean'
_diffrn_radiation_wavelength 0.71069
_diffrn_reflns_limit_h_max 8
_diffrn_reflns_limit_h_min -8
_diffrn_reflns_limit_k_max 14
_diffrn_reflns_limit_k_min 0
_diffrn_reflns_limit_l_max 22
_diffrn_reflns_limit_l_min 0
_diffrn_reflns_number 2674
_diffrn_reflns_reduction_process
;
     Only one quadrant of data (an asymmetric set) was measured
;
_diffrn_reflns_theta_max 25
_diffrn_reflns_theta_min 3
_diffrn_standards_decay_% 0
_diffrn_standards_interval_time 160
_diffrn_standards_number 1
_exptl_absorpt_coefficient_mu 0.0719
_exptl_crystal_colour colourles
_exptl_crystal_density_diffrn 1.1864
_exptl_crystal_description
;
      Short prism 0.26x0.31x0.59 mm. Crystals are air stable.
;
_exptl_crystal_F_000 592
_exptl_crystal_size_max 0.59
_exptl_crystal_size_mid 0.31
_exptl_crystal_size_min 0.26
_refine_diff_density_max 0.08
_refine_diff_density_min -0.15
_refine_ls_extinction_method 'not applied'
_refine_ls_goodness_of_fit_obs 0.7921
_refine_ls_hydrogen_treatment refined
_refine_ls_matrix_type full
_refine_ls_number_constraints 0
_refine_ls_number_parameters 273
_refine_ls_number_reflns 1556
_refine_ls_number_restraints 0
_refine_ls_R_factor_obs 0.0372
_refine_ls_shift/esd_max 0.03
_refine_ls_structure_factor_coef F
_refine_ls_weighting_details 'w = 1/[s2(Fo)+0.0005*Fo2]'
_refine_ls_weighting_scheme calc
_refine_ls_wR_factor_obs 0.0435
_reflns_number_observed 1556
_reflns_number_total 2674
_reflns_observed_criterion 2.0sigma(I)
_cod_data_source_file ge0307.cif
_cod_data_source_block 2
_cod_depositor_comments
;
The following automatic conversions were performed:

'_refine_ls_matrix_type' tag value 'full-matrix' was replaced with
'full' value.

Automatic conversion script
Id: cif_fix_values 1646 2011-03-28 12:23:43Z adriana 

The following automatic conversions were performed:

'_refine_ls_weighting_scheme' value '1/[s2(Fo)+0.0005*Fo2]' was
changed to 'calc'. New tag '_refine_ls_weighting_details' was
created. The value of the new tag was set to 'w =
1/[s2(Fo)+0.0005*Fo2]'.

Automatic conversion script
Id: cif_fix_values 3143 2015-03-26 13:38:13Z robertas 
;
_cod_original_cell_volume 1530(3)
_cod_original_sg_symbol_H-M 'P 21/n'
_cod_database_code 2100845

loop_
_space_group_symop_id
_space_group_symop_operation_xyz
1 x,y,z
2 -x+1/2,y+1/2,-z+1/2
3 -x,-y,-z
4 x+1/2,-y+1/2,z+1/2

loop_
_atom_site_aniso_label
_atom_site_aniso_U_11
_atom_site_aniso_U_22
_atom_site_aniso_U_33
_atom_site_aniso_U_12
_atom_site_aniso_U_13
_atom_site_aniso_U_23
N .0306(11) .0404(11) .0323(10) .0044(9) -.0053(8) -.0023(9)
O1 .0304(10) .0829(14) .0426(10) -.0023(10) .0030(8) .0147(9)
O2 .0776(14) .0682(12) .0377(10) .0115(9) -.0175(9) -.0261(11)
C1 .0303(12) .0426(14) .0313(12) .0001(11) -.0038(10) .0069(10)
C2 .0399(16) .0539(16) .0409(14) .0031(12) -.0090(12) .0118(13)
C3 .0592(19) .0479(16) .0402(14) .0121(13) -.0045(13) .0061(14)
C4 .0492(17) .0511(16) .0453(15) .0097(13) -.0015(13) -.0091(14)
C5 .0325(15) .0533(15) .0428(14) .0063(12) -.0046(12) -.0039(12)
C6 .0296(13) .0404(13) .0310(12) -.0005(10) -.0027(10) .0043(10)
C7 .0228(12) .0421(13) .0335(12) .0022(10) -.0039(9) .0018(10)
C8 .0234(13) .0527(15) .0358(12) .0003(11) -.0032(10) .0036(11)
C9 .0302(16) .0667(19) .0550(18) .0027(15) -.0084(13) -.0079(14)
C10 .0532(19) .071(2) .0506(17) -.0104(16) -.0125(14) -.0145(16)
C11 .068(2) .060(2) .0564(19) -.0180(16) -.0026(16) -.0045(16)
C12 .0457(17) .0542(18) .0569(17) -.0105(15) .0038(13) .0102(14)
C13 .0374(16) .0473(16) .0478(15) -.0005(13) -.0038(13) .0083(12)
C14 .0424(16) .0549(17) .0432(15) .0086(14) -.0119(12) -.0122(14)
C15 .070(2) .061(2) .0427(16) .0104(14) -.0158(15) -.0238(18)
C16 .0602(19) .0623(19) .0370(15) .0096(14) -.0012(13) -.0149(16)
C17 .0426(16) .0487(16) .0393(14) .0069(12) -.0048(12) -.0090(13)

loop_
_atom_site_label
_atom_site_fract_x
_atom_site_fract_y
_atom_site_fract_z
_atom_site_U_iso_or_equiv
_atom_site_thermal_displace_type
_atom_site_calc_attached_atom
_atom_site_type_symbol
N .0350(3) .87990(10) .20471(9) .0344(6) Uani . N
O1 .3873(3) .8426(2) .26210(10) .0520(7) Uani . O
O2 -.0593(3) .8882(2) .05492(9) .0611(7) Uani . O
C1 .1576(3) .7967(2) .36060(10) .0348(7) Uani . C
C2 .1933(4) .7217(2) .41490(10) .0449(9) Uani . C
C3 .0319(4) .6612(2) .43740(10) .0491(9) Uani . C
C4 -.1559(4) .6749(2) .40720(10) .0485(9) Uani . C
C5 -.1909(4) .7505(2) .35290(10) .0429(9) Uani . C
C6 -.0281(3) .8108(2) .33040(10) .0337(8) Uani . C
C7 .0351(3) .9061(2) .28270(10) .0328(8) Uani . C
C8 .2556(3) .8848(2) .31540(10) .0373(7) Uani . C
C9 .3663(4) .9763(3) .3537(2) .0506(11) Uani . C
C10 .2755(5) 1.0196(3) .4232(2) .0581(11) Uani . C
C11 .0982(5) 1.0957(3) .4138(2) .0617(11) Uani . C
C12 -.0853(4) 1.0430(3) .3803(2) .0523(10) Uani . C
C13 -.0659(4) 1.0148(2) .30050(10) .0442(9) Uani . C
C14 -.1556(4) .8390(2) .17680(10) .0468(9) Uani . C
C15 -.1298(5) .8023(3) .10010(10) .0579(11) Uani . C
C16 .1248(4) .9279(3) .08220(10) .0531(10) Uani . C
C17 .1031(4) .9696(2) .15830(10) .0435(9) Uani . C
H1O .314(5) .813(3) .2292(19) .100(13) Uiso O1 H
H2 .325(4) .712(2) .4363(13) .060(8) Uiso C2 H
H3 .044(4) .6071(19) .4759(13) .051(7) Uiso C3 H
H4 -.266(4) .6304(19) .4268(12) .049(7) Uiso C4 H
H5 -.314(4) .7602(19) .3331(12) .050(7) Uiso C5 H
H91 .489(4) .9453(19) .3653(12) .049(7) Uiso C9 H
H92 .389(4) 1.039(2) .3202(13) .051(7) Uiso C9 H
H101 .237(4) .954(2) .4559(13) .058(8) Uiso C10 H
H102 .375(4) 1.059(2) .4484(14) .067(8) Uiso C10 H
H111 .139(4) 1.166(2) .3792(14) .068(8) Uiso C11 H
H112 .065(4) 1.126(2) .4625(15) .068(8) Uiso C11 H
H121 -.122(3) .975(2) .4086(12) .047(7) Uiso C12 H
H122 -.197(4) 1.094(2) .3853(13) .059(8) Uiso C12 H
H131 .009(3) 1.0753(19) .2753(12) .044(7) Uiso C13 H
H132 -.197(4) 1.012(2) .2769(12) .054(7) Uiso C13 H
H141 -.192(4) .775(2) .2091(13) .060(8) Uiso C14 H
H142 -.256(4) .899(2) .1789(14) .064(8) Uiso C14 H
H151 -.264(4) .782(2) .0805(14) .067(9) Uiso C15 H
H152 -.033(4) .740(3) .0986(15) .075(10) Uiso C15 H
H161 .159(4) .986(2) .0489(12) .047(7) Uiso C16 H
H162 .235(4) .867(2) .0802(15) .075(9) Uiso C16 H
H171 .002(4) 1.033(2) .1581(12) .056(7) Uiso C17 H
H172 .230(4) .998(2) .1754(13) .057(8) Uiso C17 H

loop_
_atom_type_symbol
_atom_type_description
_atom_type_scat_dispersion_real
_atom_type_scat_dispersion_imag
_atom_type_scat_source
N Nitrogen .004 .003 'IT.4 Tab. 2.2A 2.3.1'
O Oxygen .008 .006 'IT.4 Tab. 2.2A 2.3.1'
C Carbon .002 .002 'IT.4 Tab. 2.2A 2.3.1'
H Hydrogen .000 .000 'IT.4 Tab. 2.2C'

loop_
_geom_contact_atom_site_label_1
_geom_contact_atom_site_label_2
_geom_contact_distance
N O1 2.641(3)
N O2 2.848(2)
N C6 2.514(2)
N C8 2.533(3)
N C13 2.520(3)
N C15 2.428(3)
N C16 2.421(3)
O1 C1 2.458(3)
O1 C7 2.527(3)
O1 C9 2.363(4)
O2 C14 2.426(3)
O2 C17 2.421(3)
C1 C3 2.346(4)
C1 C4 2.727(4)
C1 C5 2.421(3)
C1 C7 2.136(3)
C1 C9 2.616(5)
C2 C4 2.427(4)
C2 C5 2.854(4)
C2 C6 2.422(3)
C2 C8 2.752(4)
C3 C5 2.430(4)
C3 C6 2.731(4)
C4 C6 2.353(4)
C5 C7 2.766(4)
C6 C8 2.135(3)
C6 C13 2.574(6)
C6 C14 2.993(3)
C7 C9 2.729(3)
C7 C12 2.597(4)
C7 C14 2.485(3)
C7 C17 2.475(3)
C8 C10 2.596(4)
C8 C13 2.704(4)
C9 C11 2.579(4)
C10 C12 2.574(4)
C11 C13 2.571(4)
C13 C17 2.924(3)
C14 C16 2.798(4)
C14 C17 2.391(4)
C15 C16 2.329(5)
C15 C17 2.798(5)
